data_1514305
loop_
_publ_author_name
'Lewis, James E. M.'
'Elliott, Anastasia B. S.'
'McAdam, C. John'
'Gordon, Keith C.'
'Crowley, James D.'

_publ_section_title
;
 &#x2018;Click&#x2019; to functionalise: synthesis, characterisation and
 enhancement of the physical properties of a series of exo- and
 endo-functionalised Pd2L4 nanocages
;
_journal_issue 5
_journal_name_full 'Chemical Science'
_journal_page_first 1833
_journal_paper_doi 10.1039/c4sc00434e
_journal_volume 5
_journal_year 2014
_chemical_formula_sum 'C64 H52.5 B0 Cl F0 Fe2 N13 O2.75 Pd Pt0.5'
_chemical_formula_weight 1398.79
_chemical_name_systematic
;
?
;
_space_group_IT_number 2
_symmetry_cell_setting triclinic
_symmetry_space_group_name_Hall '-P 1'
_symmetry_space_group_name_H-M 'P -1'
_atom_sites_solution_hydrogens geom
_atom_sites_solution_primary direct
_atom_sites_solution_secondary difmap
_audit_creation_method SHELXL-97
_cell_angle_alpha 105.56(3)
_cell_angle_beta 94.22(3)
_cell_angle_gamma 90.62(3)
_cell_formula_units_Z 4
_cell_length_a 14.809(3)
_cell_length_b 21.668(4)
_cell_length_c 24.158(5)
_cell_measurement_reflns_used 53466
_cell_measurement_temperature 100(2)
_cell_measurement_theta_max 31.08
_cell_measurement_theta_min 1.12
_cell_volume 7444(3)
_computing_cell_refinement XDS
_computing_data_collection BLU-ICE
_computing_data_reduction XDS
_computing_molecular_graphics 'Mercury 3.0'
_computing_publication_material 'enCIFer Version 1.3'
_computing_structure_refinement 'SHELXL-97 (Sheldrick, 2008)'
_computing_structure_solution 'SHELXS-97 (Sheldrick, 2008)'
_diffrn_ambient_temperature 100(2)
_diffrn_detector_area_resol_mean 'ADSC Q315'
_diffrn_measured_fraction_theta_full 0.872
_diffrn_measured_fraction_theta_max 0.872
_diffrn_measurement_device_type '3-ID1 Australian Synchrotron'
_diffrn_measurement_method Rotation
_diffrn_radiation_monochromator Si<111>
_diffrn_radiation_source 'Synchrotron ID'
_diffrn_radiation_type Synchrotron
_diffrn_radiation_wavelength 0.71080
_diffrn_reflns_av_R_equivalents 0.0724
_diffrn_reflns_av_sigmaI/netI 0.0700
_diffrn_reflns_limit_h_max 21
_diffrn_reflns_limit_h_min -21
_diffrn_reflns_limit_k_max 30
_diffrn_reflns_limit_k_min -30
_diffrn_reflns_limit_l_max 33
_diffrn_reflns_limit_l_min -33
_diffrn_reflns_number 158104
_diffrn_reflns_theta_full 31.08
_diffrn_reflns_theta_max 31.08
_diffrn_reflns_theta_min 1.12
_exptl_absorpt_coefficient_mu 1.641
_exptl_absorpt_correction_type none
_exptl_crystal_colour Orange
_exptl_crystal_density_diffrn 1.248
_exptl_crystal_density_method 'not measured'
_exptl_crystal_description Plate
_exptl_crystal_F_000 2814
_exptl_crystal_size_max 0.10
_exptl_crystal_size_mid 0.10
_exptl_crystal_size_min 0.02
_platon_squeeze_details
;
Highly disordered tetrafluoroborate anions and solvent molecules. The number of
electrons is consistent with four tetrafluoroborate anions and three molecules
of DMF.
;
_refine_diff_density_max 4.172
_refine_diff_density_min -3.203
_refine_diff_density_rms 0.163
_refine_ls_extinction_method none
_refine_ls_goodness_of_fit_ref 1.000
_refine_ls_hydrogen_treatment constr
_refine_ls_matrix_type full
_refine_ls_number_parameters 1485
_refine_ls_number_reflns 41676
_refine_ls_number_restraints 23
_refine_ls_restrained_S_all 1.001
_refine_ls_R_factor_all 0.1333
_refine_ls_R_factor_gt 0.0934
_refine_ls_shift/su_max 0.006
_refine_ls_shift/su_mean 0.001
_refine_ls_structure_factor_coef Fsqd
_refine_ls_weighting_details 'calc w=1/[\s^2^(Fo^2^)+(0.2000P)^2^+0.0000P] where P=(Fo^2^+2Fc^2^)/3'
_refine_ls_weighting_scheme calc
_refine_ls_wR_factor_gt 0.2786
_refine_ls_wR_factor_ref 0.3050
_reflns_number_gt 22833
_reflns_number_total 41676
_reflns_threshold_expression >2\s(I)
_cod_data_source_file c4sc00434e2.cif
_cod_data_source_block jl241hg
_cod_depositor_comments
;
The following automatic conversions were performed:

'_symmetry_cell_setting' value 'Triclinic' changed to 'triclinic'
according to
/usr/data/users/saulius/crontab/automatic-downloads/rss-feeds/RSC/lib/dictionaries/cif_core.dic
dictionary named 'cif_core.dic' version 2.4.2 from 2011-04-26.

Automatic conversion script
Id: cif_fix_values 2281 2013-09-26 08:29:07Z andrius 
;
_cod_original_sg_symbol_H-M P-1
_cod_original_formula_sum 'C64 H52.50 B0 Cl F0 Fe2 N13 O2.75 Pd Pt0.50'
_cod_database_code 1514305

loop_
_symmetry_equiv_pos_as_xyz
'x, y, z'
'-x, -y, -z'

loop_
_atom_site_label
_atom_site_type_symbol
_atom_site_fract_x
_atom_site_fract_y
_atom_site_fract_z
_atom_site_U_iso_or_equiv
_atom_site_adp_type
_atom_site_occupancy
_atom_site_symmetry_multiplicity
_atom_site_calc_flag
_atom_site_refinement_flags
_atom_site_disorder_assembly
_atom_site_disorder_group
Pd1 Pd 1.10052(4) 0.24168(3) -0.00169(2) 0.06100(15) Uani 1 1 d . . .
C1 C 0.9149(5) 0.2916(4) 0.0223(3) 0.0650(17) Uani 1 1 d . . .
H1 H 0.9385 0.3301 0.0164 0.078 Uiso 1 1 calc R . .
N1 N 0.9703(5) 0.2414(3) 0.0185(3) 0.0631(14) Uani 1 1 d . . .
C2 C 0.9380(8) 0.1886(5) 0.0306(4) 0.087(3) Uani 1 1 d . . .
H2 H 0.9780 0.1548 0.0312 0.105 Uiso 1 1 calc R . .
C3 C 0.8513(8) 0.1816(6) 0.0420(6) 0.103(3) Uani 1 1 d . . .
H3 H 0.8304 0.1427 0.0484 0.123 Uiso 1 1 calc R . .
C4 C 0.7936(7) 0.2309(5) 0.0442(4) 0.087(3) Uani 1 1 d . . .
H4 H 0.7324 0.2261 0.0522 0.105 Uiso 1 1 calc R . .
C5 C 0.8239(6) 0.2886(5) 0.0346(4) 0.075(2) Uani 1 1 d . . .
C6 C 0.7656(6) 0.3404(4) 0.0406(3) 0.0698(19) Uani 1 1 d . . .
C7 C 0.7095(6) 0.3784(5) 0.0460(3) 0.074(2) Uani 1 1 d . . .
C8 C 0.6371(5) 0.4228(5) 0.0557(3) 0.074(2) Uani 1 1 d . . .
C9 C 0.5572(5) 0.4061(5) 0.0727(4) 0.071(2) Uani 1 1 d . . .
H9 H 0.5487 0.3639 0.0765 0.086 Uiso 1 1 calc R . .
C10 C 0.4880(5) 0.4486(5) 0.0845(4) 0.080(2) Uani 1 1 d . . .
C11 C 0.5009(5) 0.5101(5) 0.0758(3) 0.074(2) Uani 1 1 d . . .
H11 H 0.4540 0.5402 0.0810 0.088 Uiso 1 1 calc R . .
C12 C 0.5831(5) 0.5245(4) 0.0595(3) 0.0679(19) Uani 1 1 d . . .
N2 N 0.6521(4) 0.4835(4) 0.0477(3) 0.0708(17) Uani 1 1 d . . .
C13 C 0.6003(5) 0.5892(7) 0.0517(4) 0.086(3) Uani 1 1 d . . .
C14 C 0.6124(6) 0.6405(5) 0.0459(4) 0.072(2) Uani 1 1 d . . .
C15 C 0.6433(6) 0.6993(5) 0.0399(3) 0.078(2) Uani 1 1 d . . .
C16 C 0.5913(8) 0.7538(7) 0.0472(5) 0.102(4) Uani 1 1 d . . .
H16 H 0.5297 0.7523 0.0555 0.123 Uiso 1 1 calc R . .
C17 C 0.6304(9) 0.8095(6) 0.0423(5) 0.108(4) Uani 1 1 d . . .
H17 H 0.5954 0.8468 0.0472 0.129 Uiso 1 1 calc R . .
C18 C 0.7196(8) 0.8122(5) 0.0303(4) 0.090(3) Uani 1 1 d . . .
H18 H 0.7465 0.8517 0.0289 0.108 Uiso 1 1 calc R . .
C19 C 0.7311(5) 0.7042(4) 0.0254(3) 0.0643(17) Uani 1 1 d . . .
H19 H 0.7665 0.6670 0.0184 0.077 Uiso 1 1 calc R . .
N3 N 0.7687(5) 0.7590(4) 0.0208(3) 0.0718(17) Uani 1 1 d . . .
C20 C 0.3970(6) 0.4317(5) 0.1033(4) 0.093(3) Uani 1 1 d D . .
H20A H 0.3713 0.4706 0.1280 0.112 Uiso 1 1 calc R . .
H20B H 0.3540 0.4146 0.0690 0.112 Uiso 1 1 calc R . .
N4 N 0.4108(4) 0.3839(5) 0.1351(3) 0.085(2) Uani 1 1 d D . .
N5 N 0.3930(5) 0.3232(6) 0.1094(4) 0.098(3) Uani 1 1 d . . .
N6 N 0.4276(5) 0.2873(6) 0.1431(5) 0.110(3) Uani 1 1 d . . .
C21 C 0.4559(6) 0.3940(8) 0.1867(5) 0.103(4) Uani 1 1 d . . .
H21 H 0.4758 0.4341 0.2123 0.123 Uiso 1 1 calc R . .
C22 C 0.4668(6) 0.3380(6) 0.1948(4) 0.088(3) Uani 1 1 d . . .
C23 C 0.5131(5) 0.3194(5) 0.2429(4) 0.110(3) Uani 1 1 d GU . .
C24 C 0.5550(5) 0.3642(5) 0.2922(4) 0.112(3) Uani 1 1 d GU . .
H24 H 0.5558 0.4095 0.2992 0.135 Uiso 1 1 calc R . .
C25 C 0.5956(5) 0.3297(6) 0.3290(4) 0.141(5) Uani 1 1 d GU . .
H25 H 0.6283 0.3477 0.3652 0.169 Uiso 1 1 calc R . .
C26 C 0.5787(5) 0.2635(6) 0.3026(5) 0.140(5) Uani 1 1 d GU . .
H26 H 0.5982 0.2294 0.3178 0.168 Uiso 1 1 calc R . .
C27 C 0.5277(5) 0.2572(5) 0.2493(5) 0.136(4) Uani 1 1 d GU . .
H27 H 0.5070 0.2180 0.2226 0.163 Uiso 1 1 calc R . .
Fe1 Fe 0.64771(9) 0.30112(13) 0.25001(9) 0.1310(8) Uani 1 1 d . . .
C28 C 0.7188(6) 0.2501(6) 0.1851(5) 0.141(6) Uani 1 1 d G . .
H28 H 0.6993 0.2110 0.1579 0.169 Uiso 1 1 calc R . .
C29 C 0.7030(6) 0.3133(8) 0.1792(5) 0.149(7) Uani 1 1 d G . .
H29 H 0.6712 0.3234 0.1473 0.178 Uiso 1 1 calc R . .
C30 C 0.7437(6) 0.3585(6) 0.2299(6) 0.135(6) Uani 1 1 d G . .
H30 H 0.7436 0.4039 0.2375 0.162 Uiso 1 1 calc R . .
C31 C 0.7847(6) 0.3233(6) 0.2671(4) 0.115(4) Uani 1 1 d GU . .
H31 H 0.8164 0.3412 0.3037 0.138 Uiso 1 1 calc R . .
C32 C 0.7693(5) 0.2563(6) 0.2395(4) 0.141(7) Uani 1 1 d G . .
H32 H 0.7890 0.2220 0.2545 0.169 Uiso 1 1 calc R . .
C33 C 1.1416(5) 0.3359(4) 0.1121(3) 0.0563(15) Uani 1 1 d . . .
H33 H 1.1145 0.3649 0.0929 0.068 Uiso 1 1 calc R . .
N7 N 1.1446(4) 0.2742(3) 0.0833(2) 0.0597(13) Uani 1 1 d . . .
C34 C 1.1853(5) 0.2334(4) 0.1111(3) 0.0635(17) Uani 1 1 d . . .
H34 H 1.1896 0.1895 0.0909 0.076 Uiso 1 1 calc R . .
C35 C 1.2199(5) 0.2539(5) 0.1672(4) 0.071(2) Uani 1 1 d . . .
H35 H 1.2463 0.2240 0.1855 0.085 Uiso 1 1 calc R . .
C36 C 1.2170(4) 0.3168(4) 0.1973(3) 0.0608(16) Uani 1 1 d . . .
H36 H 1.2414 0.3315 0.2362 0.073 Uiso 1 1 calc R . .
C37 C 1.1761(5) 0.3591(4) 0.1682(3) 0.0609(16) Uani 1 1 d . . .
C38 C 1.1666(6) 0.4276(5) 0.1971(3) 0.072(2) Uani 1 1 d . . .
C39 C 1.1542(7) 0.4804(4) 0.2211(5) 0.080(2) Uani 1 1 d . . .
C40 C 1.1393(8) 0.5436(4) 0.2566(4) 0.091(3) Uani 1 1 d . . .
C41 C 1.1636(10) 0.5612(4) 0.3165(5) 0.115(5) Uani 1 1 d . . .
H41 H 1.1874 0.5310 0.3354 0.138 Uiso 1 1 calc R . .
C42 C 1.1517(12) 0.6235(5) 0.3463(5) 0.135(6) Uani 1 1 d . . .
C43 C 1.1129(10) 0.6649(4) 0.3195(4) 0.112(5) Uani 1 1 d . . .
H43 H 1.1015 0.7076 0.3402 0.135 Uiso 1 1 calc R . .
C44 C 1.0902(8) 0.6430(4) 0.2604(4) 0.093(3) Uani 1 1 d . . .
N8 N 1.1009(6) 0.5843(4) 0.2301(3) 0.0801(19) Uani 1 1 d . . .
C45 C 1.0499(8) 0.6893(4) 0.2316(4) 0.084(3) Uani 1 1 d . . .
C46 C 1.0242(7) 0.7290(4) 0.2083(4) 0.082(2) Uani 1 1 d . . .
C47 C 0.9941(7) 0.7737(4) 0.1760(3) 0.078(2) Uani 1 1 d . . .
C48 C 0.9903(8) 0.8379(4) 0.2033(4) 0.085(3) Uani 1 1 d . . .
H48 H 1.0083 0.8539 0.2432 0.102 Uiso 1 1 calc R . .
C49 C 0.9598(8) 0.8780(5) 0.1716(4) 0.088(3) Uani 1 1 d . . .
H49 H 0.9568 0.9226 0.1893 0.106 Uiso 1 1 calc R . .
C50 C 0.9325(7) 0.8532(4) 0.1121(4) 0.079(2) Uani 1 1 d . . .
H50 H 0.9089 0.8811 0.0906 0.095 Uiso 1 1 calc R . .
N9 N 0.9395(5) 0.7929(3) 0.0867(2) 0.0654(15) Uani 1 1 d . . .
C51 C 0.9725(6) 0.7515(4) 0.1171(3) 0.0676(18) Uani 1 1 d . . .
H51 H 0.9805 0.7077 0.0978 0.081 Uiso 1 1 calc R . .
C52 C 1.2045(11) 0.6431(6) 0.4080(6) 0.121(4) Uani 1 1 d U . .
H52A H 1.1941 0.6103 0.4288 0.145 Uiso 1 1 calc R . .
H52B H 1.2704 0.6473 0.4047 0.145 Uiso 1 1 calc R . .
N10 N 1.1682(10) 0.7065(4) 0.4397(4) 0.114(4) Uani 1 1 d . . .
N11 N 1.0912(10) 0.7139(6) 0.4659(5) 0.131(5) Uani 1 1 d . . .
N12 N 1.0809(6) 0.7769(4) 0.4874(3) 0.097(3) Uani 1 1 d . . .
C53 C 1.2082(8) 0.7604(4) 0.4414(4) 0.086(3) Uani 1 1 d . . .
H53 H 1.2630 0.7669 0.4254 0.104 Uiso 1 1 calc R . .
C54 C 1.1525(5) 0.8068(4) 0.4722(3) 0.0622(17) Uani 1 1 d . . .
C55 C 1.1614(4) 0.8761(3) 0.4860(3) 0.0515(13) Uani 1 1 d . . .
C56 C 1.0949(5) 0.9178(4) 0.5087(3) 0.0637(17) Uani 1 1 d . . .
H56 H 1.0376 0.9059 0.5186 0.076 Uiso 1 1 calc R . .
C57 C 1.1272(5) 0.9817(4) 0.5146(3) 0.0639(17) Uani 1 1 d . . .
H57 H 1.0960 1.0199 0.5296 0.077 Uiso 1 1 calc R . .
C58 C 1.2148(4) 0.9773(3) 0.4940(3) 0.0550(14) Uani 1 1 d . . .
H58 H 1.2527 1.0125 0.4929 0.066 Uiso 1 1 calc R . .
C59 C 1.2361(4) 0.9138(3) 0.4759(3) 0.0556(14) Uani 1 1 d . . .
H59 H 1.2904 0.8976 0.4596 0.067 Uiso 1 1 calc R . .
Fe2 Fe 1.12451(6) 0.92791(5) 0.42903(4) 0.0545(2) Uani 1 1 d . . .
C60 C 1.0886(9) 0.8621(4) 0.3531(4) 0.089(3) Uani 1 1 d . . .
H60 H 1.0896 0.8168 0.3458 0.107 Uiso 1 1 calc R . .
C61 C 1.0147(6) 0.9014(5) 0.3735(4) 0.080(3) Uani 1 1 d . . .
H61 H 0.9588 0.8881 0.3842 0.096 Uiso 1 1 calc R . .
C62 C 1.0425(5) 0.9654(4) 0.3744(4) 0.0678(19) Uani 1 1 d . . .
H62 H 1.0064 1.0020 0.3848 0.081 Uiso 1 1 calc R . .
C63 C 1.1286(6) 0.9655(4) 0.3581(3) 0.0681(19) Uani 1 1 d . . .
H63 H 1.1625 1.0019 0.3553 0.082 Uiso 1 1 calc R . .
C64 C 1.1585(7) 0.9015(5) 0.3459(3) 0.080(2) Uani 1 1 d . . .
H64 H 1.2169 0.8880 0.3347 0.096 Uiso 1 1 calc R . .
Pt2 Pt 0.92620(2) 0.510682(16) -0.051690(13) 0.06893(12) Uani 1 1 d . . .
N50 N 0.9428(5) 0.4251(3) -0.1099(3) 0.0715(16) Uani 1 1 d . . .
H50A H 0.9853 0.4299 -0.1339 0.086 Uiso 1 1 calc R . .
H50B H 0.8892 0.4114 -0.1309 0.086 Uiso 1 1 calc R . .
H50C H 0.9612 0.3958 -0.0910 0.086 Uiso 1 1 calc R . .
N51 N 0.8288(6) 0.4690(4) -0.0155(4) 0.093(2) Uani 1 1 d . . .
H51A H 0.8073 0.4990 0.0142 0.111 Uiso 1 1 calc R . .
H51B H 0.8535 0.4370 -0.0021 0.111 Uiso 1 1 calc R . .
H51C H 0.7826 0.4526 -0.0426 0.111 Uiso 1 1 calc R . .
Cl50 Cl 0.90740(15) 0.60745(10) 0.01473(9) 0.0743(5) Uani 1 1 d . . .
Cl51 Cl 1.03442(17) 0.55361(12) -0.09615(10) 0.0817(6) Uani 1 1 d . . .
Pd2 Pd 0.93500(3) 0.75532(2) -0.359539(18) 0.04166(11) Uani 1 1 d . . .
C65 C 0.7790(4) 0.6665(3) -0.3811(3) 0.0557(15) Uani 1 1 d . . .
H65 H 0.8201 0.6372 -0.4015 0.067 Uiso 1 1 calc R . .
N13 N 0.8068(3) 0.7265(2) -0.3559(2) 0.0483(11) Uani 1 1 d . . .
C66 C 0.7512(4) 0.7678(3) -0.3251(3) 0.0557(15) Uani 1 1 d . . .
H66 H 0.7732 0.8100 -0.3059 0.067 Uiso 1 1 calc R . .
C67 C 0.6629(5) 0.7505(4) -0.3206(4) 0.0651(18) Uani 1 1 d . . .
H67 H 0.6233 0.7811 -0.3002 0.078 Uiso 1 1 calc R . .
C68 C 0.6333(5) 0.6895(4) -0.3457(4) 0.0667(19) Uani 1 1 d . . .
H68 H 0.5734 0.6765 -0.3414 0.080 Uiso 1 1 calc R . .
C69 C 0.6906(4) 0.6454(4) -0.3781(3) 0.0625(17) Uani 1 1 d . . .
C70 C 0.6622(5) 0.5805(4) -0.4023(4) 0.073(2) Uani 1 1 d . . .
C71 C 0.6351(5) 0.5272(4) -0.4218(5) 0.082(2) Uani 1 1 d . . .
C72 C 0.6044(5) 0.4611(4) -0.4422(4) 0.070(2) Uani 1 1 d . . .
C73 C 0.5302(5) 0.4387(4) -0.4211(4) 0.082(3) Uani 1 1 d . . .
H73 H 0.4976 0.4673 -0.3931 0.099 Uiso 1 1 calc R . .
C74 C 0.5029(5) 0.3734(4) -0.4410(4) 0.074(2) Uani 1 1 d . . .
C75 C 0.5520(5) 0.3348(4) -0.4822(3) 0.0658(18) Uani 1 1 d . . .
H75 H 0.5346 0.2909 -0.4979 0.079 Uiso 1 1 calc R . .
C76 C 0.6273(4) 0.3604(4) -0.5008(3) 0.0624(17) Uani 1 1 d . . .
N14 N 0.6539(4) 0.4224(3) -0.4816(3) 0.0682(16) Uani 1 1 d . . .
C77 C 0.6847(4) 0.3195(4) -0.5396(3) 0.0600(16) Uani 1 1 d . . .
C78 C 0.7316(4) 0.2824(4) -0.5681(3) 0.0563(15) Uani 1 1 d . . .
C79 C 0.7905(4) 0.2376(3) -0.6028(3) 0.0548(14) Uani 1 1 d . . .
C80 C 0.7615(5) 0.1754(4) -0.6329(4) 0.075(2) Uani 1 1 d . . .
H80 H 0.7007 0.1615 -0.6322 0.090 Uiso 1 1 calc R . .
C81 C 0.8212(6) 0.1347(4) -0.6633(4) 0.078(2) Uani 1 1 d . . .
H81 H 0.8026 0.0918 -0.6828 0.094 Uiso 1 1 calc R . .
C82 C 0.9083(5) 0.1561(4) -0.6654(3) 0.0628(16) Uani 1 1 d . . .
H82 H 0.9492 0.1280 -0.6874 0.075 Uiso 1 1 calc R . .
N15 N 0.9366(3) 0.2158(3) -0.6370(2) 0.0493(11) Uani 1 1 d . . .
C83 C 0.8793(4) 0.2560(3) -0.6068(3) 0.0497(13) Uani 1 1 d . . .
H83 H 0.8998 0.2986 -0.5875 0.060 Uiso 1 1 calc R . .
C84 C 0.4231(6) 0.3505(4) -0.4158(4) 0.085(3) Uani 1 1 d . . .
H84A H 0.4429 0.3423 -0.3785 0.102 Uiso 1 1 calc R . .
H84B H 0.3770 0.3838 -0.4090 0.102 Uiso 1 1 calc R . .
N16 N 0.3839(4) 0.2914(3) -0.4559(3) 0.0718(18) Uani 1 1 d . . .
N17 N 0.3331(4) 0.2951(3) -0.5038(3) 0.0696(17) Uani 1 1 d . . .
N18 N 0.3189(4) 0.2359(3) -0.5353(3) 0.0679(16) Uani 1 1 d . . .
C85 C 0.4032(5) 0.2297(4) -0.4588(3) 0.0624(17) Uani 1 1 d . . .
H85 H 0.4385 0.2146 -0.4310 0.075 Uiso 1 1 calc R . .
C86 C 0.3626(4) 0.1945(4) -0.5087(4) 0.0635(17) Uani 1 1 d . . .
C87 C 0.3656(4) 0.1256(3) -0.5354(3) 0.0678(19) Uani 1 1 d G . .
C88 C 0.3322(4) 0.0926(3) -0.5921(3) 0.090(3) Uani 1 1 d G . .
H88 H 0.2970 0.1103 -0.6182 0.108 Uiso 1 1 calc R . .
C89 C 0.3604(5) 0.0286(3) -0.6030(4) 0.121(5) Uani 1 1 d G . .
H89 H 0.3474 -0.0043 -0.6378 0.146 Uiso 1 1 calc R . .
C90 C 0.4112(5) 0.0221(3) -0.5532(4) 0.110(5) Uani 1 1 d G . .
H90 H 0.4384 -0.0159 -0.5485 0.132 Uiso 1 1 calc R . .
C91 C 0.4144(4) 0.0821(3) -0.5114(3) 0.078(2) Uani 1 1 d G . .
H91 H 0.4442 0.0915 -0.4737 0.093 Uiso 1 1 calc R . .
Fe3 Fe 0.46870(6) 0.09130(5) -0.58394(5) 0.0606(2) Uani 1 1 d . . .
C92 C 0.5187(5) 0.1171(4) -0.6508(4) 0.0689(19) Uani 1 1 d . . .
H92 H 0.4851 0.1177 -0.6857 0.083 Uiso 1 1 calc R . .
C93 C 0.5657(5) 0.0656(4) -0.6415(3) 0.0659(18) Uani 1 1 d . . .
H93 H 0.5705 0.0255 -0.6691 0.079 Uiso 1 1 calc R . .
C94 C 0.6058(5) 0.0825(4) -0.5840(4) 0.0658(18) Uani 1 1 d . . .
H94 H 0.6415 0.0560 -0.5662 0.079 Uiso 1 1 calc R . .
C95 C 0.5819(4) 0.1471(4) -0.5580(3) 0.0613(17) Uani 1 1 d . . .
H95 H 0.5988 0.1710 -0.5195 0.074 Uiso 1 1 calc R . .
C96 C 0.5286(4) 0.1693(4) -0.5999(3) 0.0580(15) Uani 1 1 d . . .
H96 H 0.5044 0.2107 -0.5948 0.070 Uiso 1 1 calc R . .
C97 C 0.9875(5) 0.6647(4) -0.2929(3) 0.0592(15) Uani 1 1 d . . .
H97 H 0.9769 0.6342 -0.3293 0.071 Uiso 1 1 calc R . .
N19 N 0.9711(3) 0.7276(3) -0.2881(2) 0.0480(11) Uani 1 1 d . . .
C98 C 0.9844(4) 0.7705(3) -0.2367(3) 0.0549(14) Uani 1 1 d . . .
H98 H 0.9730 0.8142 -0.2338 0.066 Uiso 1 1 calc R . .
C99 C 1.0151(5) 0.7525(4) -0.1867(3) 0.0668(19) Uani 1 1 d . . .
H99 H 1.0235 0.7836 -0.1504 0.080 Uiso 1 1 calc R . .
C100 C 1.0326(5) 0.6890(4) -0.1916(3) 0.0628(17) Uani 1 1 d . . .
H100 H 1.0535 0.6757 -0.1586 0.075 Uiso 1 1 calc R . .
C101 C 1.0195(5) 0.6446(4) -0.2454(3) 0.0571(15) Uani 1 1 d . . .
C102 C 1.0426(6) 0.5797(4) -0.2524(3) 0.071(2) Uani 1 1 d . . .
C103 C 1.0684(7) 0.5259(4) -0.2603(4) 0.077(2) Uani 1 1 d . . .
C104 C 1.1065(7) 0.4653(4) -0.2616(4) 0.078(2) Uani 1 1 d . . .
C105 C 1.1510(7) 0.4569(4) -0.2131(4) 0.077(2) Uani 1 1 d . . .
H105 H 1.1531 0.4901 -0.1781 0.092 Uiso 1 1 calc R . .
C106 C 1.1927(7) 0.4005(4) -0.2147(4) 0.081(2) Uani 1 1 d . . .
C107 C 1.1836(7) 0.3523(4) -0.2664(4) 0.078(2) Uani 1 1 d . . .
H107 H 1.2097 0.3119 -0.2689 0.093 Uiso 1 1 calc R . .
C108 C 1.1368(8) 0.3635(4) -0.3142(4) 0.085(3) Uani 1 1 d . . .
N20 N 1.0995(5) 0.4208(4) -0.3130(3) 0.0779(18) Uani 1 1 d . . .
C109 C 1.1357(7) 0.3163(5) -0.3682(4) 0.083(2) Uani 1 1 d . . .
C110 C 1.1355(6) 0.2776(4) -0.4143(4) 0.075(2) Uani 1 1 d . . .
C111 C 1.1324(5) 0.2315(4) -0.4698(3) 0.0606(16) Uani 1 1 d . . .
C112 C 1.1487(4) 0.1675(3) -0.4763(3) 0.0573(15) Uani 1 1 d . . .
H112 H 1.1654 0.1518 -0.4439 0.069 Uiso 1 1 calc R . .
C113 C 1.1400(4) 0.1276(3) -0.5307(3) 0.0585(15) Uani 1 1 d . . .
H113 H 1.1496 0.0831 -0.5370 0.070 Uiso 1 1 calc R . .
C114 C 1.1169(4) 0.1525(3) -0.5769(3) 0.0500(13) Uani 1 1 d . . .
H114 H 1.1125 0.1243 -0.6147 0.060 Uiso 1 1 calc R . .
N21 N 1.1008(3) 0.2136(2) -0.5703(2) 0.0443(10) Uani 1 1 d . . .
C115 C 1.1065(4) 0.2534(3) -0.5183(3) 0.0546(14) Uani 1 1 d . . .
H115 H 1.0930 0.2972 -0.5134 0.065 Uiso 1 1 calc R . .
C116 C 1.2473(9) 0.3937(4) -0.1620(4) 0.097(3) Uani 1 1 d . . .
H11A H 1.3058 0.4178 -0.1579 0.116 Uiso 1 1 calc R . .
H11B H 1.2144 0.4128 -0.1276 0.116 Uiso 1 1 calc R . .
N22 N 1.2652(6) 0.3256(3) -0.1647(3) 0.0744(18) Uani 1 1 d . . .
N23 N 1.2028(5) 0.2911(4) -0.1478(3) 0.0741(18) Uani 1 1 d . . .
N24 N 1.2318(5) 0.2342(3) -0.1600(3) 0.0671(15) Uani 1 1 d . . .
C117 C 1.3338(6) 0.2909(4) -0.1896(4) 0.072(2) Uani 1 1 d . . .
H117 H 1.3840 0.3041 -0.2065 0.086 Uiso 1 1 calc R . .
C118 C 1.3112(6) 0.2313(3) -0.1840(3) 0.0642(18) Uani 1 1 d . . .
C119 C 1.3566(6) 0.1710(4) -0.2056(4) 0.073(2) Uani 1 1 d . . .
C120 C 1.4317(6) 0.1617(5) -0.2408(4) 0.086(3) Uani 1 1 d . . .
H120 H 1.4626 0.1939 -0.2529 0.103 Uiso 1 1 calc R . .
C121 C 1.4517(7) 0.0947(5) -0.2546(5) 0.090(3) Uani 1 1 d . . .
H121 H 1.4997 0.0749 -0.2762 0.107 Uiso 1 1 calc R . .
C122 C 1.3883(9) 0.0639(5) -0.2305(4) 0.095(3) Uani 1 1 d . . .
H122 H 1.3823 0.0190 -0.2354 0.114 Uiso 1 1 calc R . .
C123 C 1.3352(8) 0.1108(5) -0.1980(4) 0.091(3) Uani 1 1 d . . .
H123 H 1.2907 0.1029 -0.1741 0.110 Uiso 1 1 calc R . .
Fe4 Fe 1.32250(7) 0.10899(5) -0.28301(4) 0.0585(2) Uani 1 1 d . . .
C124 C 1.1942(5) 0.0817(4) -0.3136(4) 0.072(2) Uani 1 1 d . . .
H124 H 1.1497 0.0672 -0.2932 0.087 Uiso 1 1 calc R . .
C125 C 1.2129(7) 0.1468(5) -0.3133(4) 0.084(3) Uani 1 1 d . . .
H125 H 1.1827 0.1836 -0.2932 0.101 Uiso 1 1 calc R . .
C126 C 1.2852(8) 0.1458(4) -0.3487(4) 0.085(3) Uani 1 1 d . . .
H126 H 1.3122 0.1822 -0.3566 0.102 Uiso 1 1 calc R . .
C127 C 1.3092(7) 0.0843(5) -0.3695(4) 0.080(2) Uani 1 1 d . . .
H127 H 1.3564 0.0702 -0.3940 0.095 Uiso 1 1 calc R . .
C128 C 1.25186(19) 0.04471(15) -0.34836(13) 0.0681(18) Uani 1 1 d . . .
H128 H 1.2535 -0.0007 -0.3572 0.082 Uiso 1 1 calc R . .
O1 O 0.90055(19) 0.53576(15) -0.49532(13) 0.0339(7) Uani 1 1 d R A 1
H202 H 0.9010 0.5430 -0.5277 0.050 Uiso 1 1 d . B 1
H203 H 0.8536 0.5139 -0.4924 0.050 Uiso 1 1 d . C 1
O3 O 0.9774(9) 0.6147(3) -0.4481(4) 0.076(4) Uani 0.50 1 d P D 2
H204 H 0.9448 0.5814 -0.4683 0.050 Uiso 0.50 1 d P E 2
H205 H 0.9876 0.6084 -0.4159 0.050 Uiso 0.50 1 d P F 2
O2 O 1.0316(3) 0.52116(18) -0.43142(15) 0.0419(8) Uani 1 1 d . . .
H200 H 1.0460 0.5009 -0.4068 0.050 Uiso 1 1 d . . .
H201 H 0.9870 0.5266 -0.4531 0.050 Uiso 1 1 d . . .
O4 O 0.8859(6) 0.5164(4) -0.4042(5) 0.128(3) Uani 1 1 d . . .
H206 H 0.8368 0.4954 -0.4200 0.050 Uiso 1 1 d . . .
H207 H 0.9259 0.4973 -0.3865 0.050 Uiso 1 1 d . . .
O5 O 1.1189(6) 0.1011(4) 0.0068(4) 0.118(3) Uiso 1 1 d . . .
H210 H 1.1162 0.1402 0.0051 0.050 Uiso 1 1 d . . .
H211 H 1.1285 0.1022 0.0430 0.050 Uiso 1 1 d . . .
O6 O 0.8356(8) 0.3184(6) -0.0948(6) 0.120(3) Uiso 0.75 1 d P . .
H208 H 0.8079 0.3297 -0.0653 0.050 Uiso 0.75 1 d P . .
H209 H 0.8054 0.3006 -0.1282 0.050 Uiso 0.75 1 d P . .

loop_
_atom_site_aniso_label
_atom_site_aniso_U_11
_atom_site_aniso_U_22
_atom_site_aniso_U_33
_atom_site_aniso_U_23
_atom_site_aniso_U_13
_atom_site_aniso_U_12
Pd1 0.0760(3) 0.0704(3) 0.0355(3) 0.0114(2) 0.0058(2) 0.0177(3)
C1 0.071(4) 0.081(5) 0.038(4) 0.007(3) 0.006(3) -0.001(4)
N1 0.076(4) 0.070(4) 0.042(3) 0.014(2) 0.001(3) 0.008(3)
C2 0.126(8) 0.080(5) 0.055(5) 0.017(4) 0.007(5) 0.015(5)
C3 0.095(7) 0.095(7) 0.125(10) 0.043(7) 0.008(6) -0.008(6)
C4 0.075(5) 0.104(7) 0.082(6) 0.021(5) 0.017(5) -0.008(5)
C5 0.072(5) 0.102(6) 0.048(5) 0.019(4) 0.000(3) -0.001(4)
C6 0.062(4) 0.091(5) 0.051(4) 0.010(4) 0.008(3) -0.002(4)
C7 0.078(5) 0.094(6) 0.047(4) 0.013(4) 0.012(4) -0.011(4)
C8 0.062(4) 0.111(7) 0.045(4) 0.015(4) 0.004(3) 0.000(4)
C9 0.059(4) 0.097(6) 0.055(5) 0.015(4) 0.003(3) -0.002(4)
C10 0.049(4) 0.132(8) 0.054(5) 0.018(4) 0.004(3) 0.005(4)
C11 0.060(4) 0.111(7) 0.044(4) 0.013(4) 0.001(3) 0.010(4)
C12 0.061(4) 0.100(6) 0.040(4) 0.017(3) -0.003(3) 0.000(4)
N2 0.057(3) 0.110(5) 0.043(4) 0.019(3) -0.004(3) -0.003(3)
C13 0.055(4) 0.154(10) 0.041(5) 0.012(5) -0.008(3) 0.029(5)
C14 0.067(5) 0.101(6) 0.051(5) 0.026(4) 0.004(3) 0.023(4)
C15 0.076(5) 0.120(7) 0.036(4) 0.016(4) 0.002(3) 0.031(5)
C16 0.095(7) 0.152(10) 0.072(6) 0.043(6) 0.030(5) 0.067(7)
C17 0.126(9) 0.121(9) 0.096(8) 0.052(7) 0.040(7) 0.072(7)
C18 0.117(8) 0.094(6) 0.069(6) 0.034(5) 0.028(5) 0.046(6)
C19 0.074(4) 0.080(5) 0.035(4) 0.009(3) 0.002(3) 0.021(4)
N3 0.078(4) 0.092(5) 0.052(4) 0.026(3) 0.012(3) 0.032(3)
C20 0.058(4) 0.147(9) 0.074(6) 0.027(6) 0.011(4) 0.001(5)
N4 0.052(3) 0.150(8) 0.049(4) 0.022(4) 0.003(3) -0.015(4)
N5 0.050(4) 0.166(9) 0.079(6) 0.038(6) 0.001(3) -0.009(4)
N6 0.061(4) 0.182(10) 0.114(8) 0.083(7) 0.012(4) 0.000(5)
C21 0.056(5) 0.185(13) 0.075(7) 0.047(7) 0.012(4) -0.010(6)
C22 0.063(5) 0.140(9) 0.069(6) 0.038(6) 0.010(4) -0.002(5)
C23 0.055(5) 0.182(10) 0.123(8) 0.086(7) 0.025(4) 0.010(5)
C24 0.053(4) 0.212(9) 0.093(7) 0.075(7) 0.011(4) 0.010(6)
C25 0.069(6) 0.265(14) 0.140(8) 0.135(9) 0.042(5) 0.019(8)
C26 0.065(5) 0.250(12) 0.174(11) 0.160(11) 0.063(6) 0.039(7)
C27 0.066(6) 0.203(9) 0.178(10) 0.105(8) 0.061(6) 0.039(6)
Fe1 0.0541(7) 0.262(3) 0.1230(14) 0.1246(17) 0.0309(8) 0.0226(10)
C28 0.099(9) 0.229(18) 0.128(12) 0.092(12) 0.048(8) 0.010(10)
C29 0.068(6) 0.30(2) 0.119(12) 0.121(14) 0.023(7) -0.004(10)
C30 0.063(6) 0.233(16) 0.157(13) 0.119(13) 0.064(7) 0.048(8)
C31 0.100(6) 0.146(8) 0.108(7) 0.043(6) 0.034(6) 0.003(6)
C32 0.055(5) 0.29(2) 0.133(11) 0.143(13) 0.046(6) 0.039(8)
C33 0.056(3) 0.075(4) 0.041(4) 0.019(3) 0.004(3) 0.009(3)
N7 0.067(3) 0.076(4) 0.035(3) 0.014(2) 0.002(2) 0.017(3)
C34 0.076(4) 0.074(4) 0.038(4) 0.010(3) 0.007(3) 0.022(3)
C35 0.061(4) 0.099(6) 0.061(5) 0.033(4) 0.009(3) 0.013(4)
C36 0.049(3) 0.093(5) 0.041(4) 0.018(3) 0.005(3) 0.006(3)
C37 0.055(3) 0.074(4) 0.051(4) 0.011(3) 0.009(3) 0.006(3)
C38 0.074(5) 0.100(6) 0.043(4) 0.021(4) -0.008(3) 0.000(4)
C39 0.084(6) 0.071(5) 0.082(6) 0.021(4) -0.011(5) 0.000(4)
C40 0.124(8) 0.073(5) 0.063(6) 0.002(4) -0.015(5) -0.006(5)
C41 0.182(12) 0.058(5) 0.088(8) 0.010(4) -0.071(8) 0.007(6)
C42 0.256(17) 0.066(5) 0.066(7) 0.010(4) -0.077(9) -0.004(7)
C43 0.210(13) 0.056(4) 0.056(6) 0.004(4) -0.047(7) 0.016(6)
C44 0.142(9) 0.071(5) 0.057(6) 0.016(4) -0.043(5) -0.006(5)
N8 0.106(5) 0.081(5) 0.050(4) 0.017(3) -0.012(4) 0.007(4)
C45 0.127(8) 0.075(5) 0.045(5) 0.011(4) -0.010(5) 0.009(5)
C46 0.106(7) 0.076(5) 0.054(5) 0.009(4) -0.018(4) 0.008(4)
C47 0.102(6) 0.086(5) 0.040(4) 0.009(3) 0.000(4) 0.017(4)
C48 0.127(8) 0.074(5) 0.050(5) 0.009(3) 0.006(5) 0.029(5)
C49 0.127(8) 0.085(6) 0.042(5) 0.005(4) -0.014(5) 0.018(5)
C50 0.111(7) 0.078(5) 0.050(5) 0.018(4) 0.007(4) 0.024(5)
N9 0.101(5) 0.061(3) 0.029(3) 0.005(2) -0.004(3) 0.010(3)
C51 0.085(5) 0.079(5) 0.038(4) 0.013(3) -0.001(3) 0.021(4)
C52 0.158(8) 0.097(6) 0.103(7) 0.027(5) -0.022(6) -0.013(6)
N10 0.210(13) 0.061(4) 0.060(6) 0.016(4) -0.058(7) -0.017(6)
N11 0.198(12) 0.105(7) 0.095(8) 0.068(6) -0.092(8) -0.078(8)
N12 0.121(6) 0.121(7) 0.056(5) 0.052(4) -0.041(4) -0.058(5)
C53 0.130(8) 0.073(5) 0.051(5) 0.014(4) -0.024(5) 0.016(5)
C54 0.071(4) 0.075(4) 0.038(4) 0.017(3) -0.015(3) -0.010(3)
C55 0.056(3) 0.056(3) 0.041(3) 0.014(2) -0.002(3) -0.002(3)
C56 0.054(3) 0.081(5) 0.058(4) 0.024(3) -0.001(3) 0.003(3)
C57 0.064(4) 0.069(4) 0.052(4) 0.007(3) 0.001(3) 0.006(3)
C58 0.055(3) 0.061(4) 0.047(4) 0.015(3) -0.006(3) -0.009(3)
C59 0.048(3) 0.073(4) 0.043(4) 0.014(3) -0.003(3) 0.000(3)
Fe2 0.0558(5) 0.0625(5) 0.0441(5) 0.0142(4) -0.0027(4) -0.0001(4)
C60 0.149(9) 0.063(4) 0.046(5) 0.009(3) -0.035(5) 0.000(5)
C61 0.077(5) 0.099(6) 0.067(6) 0.038(5) -0.023(4) -0.030(5)
C62 0.055(4) 0.071(4) 0.077(6) 0.024(4) -0.010(3) 0.004(3)
C63 0.071(4) 0.088(5) 0.049(4) 0.026(3) 0.003(3) -0.005(4)
C64 0.099(6) 0.108(7) 0.031(4) 0.015(4) -0.006(4) 0.019(5)
Pt2 0.06937(19) 0.0879(2) 0.04855(19) 0.01566(14) 0.00739(13) 0.01024(15)
N50 0.082(4) 0.075(4) 0.055(4) 0.011(3) 0.012(3) 0.007(3)
N51 0.091(5) 0.108(6) 0.092(6) 0.041(5) 0.038(4) 0.022(4)
Cl50 0.0796(12) 0.0864(12) 0.0537(11) 0.0111(8) 0.0101(9) 0.0212(9)
Cl51 0.0880(13) 0.0951(14) 0.0611(12) 0.0150(10) 0.0217(10) 0.0084(11)
Pd2 0.03731(19) 0.0511(2) 0.0373(2) 0.01139(16) 0.00913(15) 0.00670(15)
C65 0.051(3) 0.063(4) 0.049(4) 0.005(3) 0.009(3) 0.002(3)
N13 0.039(2) 0.057(3) 0.049(3) 0.013(2) 0.0055(19) 0.0089(19)
C66 0.045(3) 0.060(3) 0.063(4) 0.014(3) 0.017(3) 0.015(2)
C67 0.048(3) 0.072(4) 0.078(5) 0.020(4) 0.020(3) 0.015(3)
C68 0.043(3) 0.084(5) 0.074(5) 0.017(4) 0.021(3) 0.001(3)
C69 0.046(3) 0.080(5) 0.059(4) 0.013(3) 0.014(3) -0.004(3)
C70 0.049(4) 0.085(5) 0.083(6) 0.016(4) 0.011(3) -0.006(3)
C71 0.055(4) 0.077(5) 0.102(7) 0.003(4) 0.012(4) 0.001(4)
C72 0.048(3) 0.069(4) 0.087(6) 0.008(4) 0.009(3) -0.001(3)
C73 0.054(4) 0.073(5) 0.100(7) -0.015(4) 0.028(4) 0.001(3)
C74 0.054(4) 0.077(5) 0.085(6) 0.006(4) 0.024(4) -0.002(3)
C75 0.056(4) 0.067(4) 0.066(5) 0.002(3) 0.014(3) -0.005(3)
C76 0.045(3) 0.076(4) 0.065(5) 0.015(3) 0.013(3) 0.002(3)
N14 0.047(3) 0.068(4) 0.091(5) 0.020(3) 0.018(3) 0.007(2)
C77 0.036(3) 0.077(4) 0.067(4) 0.018(3) 0.015(3) -0.002(3)
C78 0.041(3) 0.082(4) 0.050(4) 0.025(3) 0.007(3) -0.001(3)
C79 0.051(3) 0.072(4) 0.045(4) 0.020(3) 0.011(3) 0.005(3)
C80 0.043(3) 0.098(6) 0.088(6) 0.029(5) 0.017(3) -0.004(3)
C81 0.069(4) 0.060(4) 0.100(6) 0.004(4) 0.032(4) -0.011(3)
C82 0.056(4) 0.070(4) 0.060(4) 0.011(3) 0.010(3) 0.003(3)
N15 0.045(2) 0.061(3) 0.042(3) 0.012(2) 0.009(2) 0.007(2)
C83 0.043(3) 0.070(4) 0.038(3) 0.016(2) 0.004(2) 0.004(2)
C84 0.062(4) 0.080(5) 0.097(6) -0.010(4) 0.035(4) -0.016(4)
N16 0.048(3) 0.071(4) 0.091(5) 0.006(3) 0.027(3) -0.002(3)
N17 0.046(3) 0.067(4) 0.096(5) 0.019(3) 0.016(3) 0.011(2)
N18 0.041(3) 0.080(4) 0.085(5) 0.025(3) 0.008(3) 0.004(3)
C85 0.049(3) 0.071(4) 0.067(5) 0.014(3) 0.018(3) 0.004(3)
C86 0.042(3) 0.068(4) 0.082(5) 0.019(4) 0.017(3) 0.003(3)
C87 0.045(3) 0.068(4) 0.093(6) 0.021(4) 0.022(3) 0.000(3)
C88 0.051(4) 0.077(5) 0.118(8) -0.019(5) 0.020(4) -0.004(3)
C89 0.065(6) 0.075(6) 0.203(15) -0.006(7) 0.036(7) -0.015(5)
C90 0.086(6) 0.054(4) 0.199(14) 0.031(6) 0.079(8) -0.002(4)
C91 0.077(5) 0.064(4) 0.098(6) 0.025(4) 0.038(5) 0.010(4)
Fe3 0.0453(4) 0.0576(5) 0.0734(7) 0.0067(4) 0.0103(4) 0.0035(4)
C92 0.058(4) 0.081(5) 0.064(5) 0.011(4) 0.012(3) 0.006(3)
C93 0.056(4) 0.078(5) 0.055(4) 0.001(3) 0.006(3) 0.010(3)
C94 0.048(3) 0.075(4) 0.067(5) 0.006(3) 0.005(3) 0.010(3)
C95 0.041(3) 0.073(4) 0.062(4) 0.003(3) 0.003(3) 0.001(3)
C96 0.047(3) 0.070(4) 0.058(4) 0.018(3) 0.011(3) 0.002(3)
C97 0.056(3) 0.069(4) 0.056(4) 0.019(3) 0.015(3) 0.012(3)
N19 0.045(2) 0.065(3) 0.036(3) 0.013(2) 0.0106(19) 0.002(2)
C98 0.053(3) 0.070(4) 0.041(3) 0.013(3) 0.004(3) 0.000(3)
C99 0.057(4) 0.105(6) 0.035(4) 0.014(3) 0.003(3) 0.002(4)
C100 0.056(4) 0.090(5) 0.047(4) 0.028(3) 0.005(3) 0.002(3)
C101 0.054(3) 0.077(4) 0.048(4) 0.025(3) 0.017(3) 0.014(3)
C102 0.082(5) 0.093(6) 0.047(4) 0.032(4) 0.005(4) 0.024(4)
C103 0.093(6) 0.082(5) 0.060(5) 0.029(4) -0.001(4) 0.017(4)
C104 0.102(6) 0.079(5) 0.056(5) 0.024(4) 0.005(4) 0.025(4)
C105 0.105(6) 0.073(5) 0.049(5) 0.007(3) 0.007(4) 0.026(4)
C106 0.106(7) 0.081(5) 0.055(5) 0.019(4) -0.008(4) 0.021(5)
C107 0.108(6) 0.071(5) 0.048(5) 0.009(3) -0.007(4) 0.025(4)
C108 0.121(7) 0.082(5) 0.047(5) 0.013(4) -0.006(4) 0.029(5)
N20 0.099(5) 0.091(5) 0.043(4) 0.019(3) -0.002(3) 0.022(4)
C109 0.098(6) 0.099(6) 0.049(5) 0.016(4) 0.003(4) 0.028(5)
C110 0.086(5) 0.084(5) 0.050(5) 0.013(4) -0.014(4) 0.021(4)
C111 0.062(4) 0.081(5) 0.040(4) 0.018(3) -0.001(3) 0.008(3)
C112 0.051(3) 0.070(4) 0.053(4) 0.023(3) 0.000(3) 0.010(3)
C113 0.052(3) 0.057(3) 0.068(5) 0.018(3) 0.001(3) 0.004(3)
C114 0.041(3) 0.058(3) 0.051(4) 0.014(3) 0.007(2) 0.005(2)
N21 0.039(2) 0.057(3) 0.035(2) 0.0086(19) 0.0038(18) 0.0048(18)
C115 0.052(3) 0.062(4) 0.049(4) 0.014(3) 0.003(3) 0.016(3)
C116 0.159(10) 0.076(5) 0.044(5) 0.004(4) -0.024(5) 0.044(6)
N22 0.104(5) 0.073(4) 0.042(4) 0.011(3) -0.007(3) 0.027(4)
N23 0.091(5) 0.090(5) 0.041(4) 0.015(3) 0.002(3) 0.030(4)
N24 0.083(4) 0.082(4) 0.038(3) 0.017(3) 0.002(3) 0.019(3)
C117 0.089(5) 0.069(4) 0.052(5) 0.012(3) -0.010(4) 0.008(4)
C118 0.088(5) 0.061(4) 0.038(4) 0.007(3) -0.009(3) 0.014(3)
C119 0.075(5) 0.077(5) 0.059(5) 0.006(3) -0.001(4) 0.021(4)
C120 0.069(5) 0.103(7) 0.066(6) -0.008(4) -0.005(4) 0.007(4)
C121 0.070(5) 0.092(6) 0.088(7) -0.003(5) -0.013(5) 0.023(5)
C122 0.130(9) 0.083(6) 0.066(6) 0.015(4) -0.014(6) 0.045(6)
C123 0.141(9) 0.091(6) 0.054(5) 0.034(4) 0.024(5) 0.055(6)
Fe4 0.0639(5) 0.0669(6) 0.0436(5) 0.0120(4) 0.0061(4) 0.0143(4)
C124 0.060(4) 0.085(5) 0.067(5) 0.014(4) -0.004(3) 0.010(4)
C125 0.090(6) 0.086(6) 0.060(6) 0.001(4) -0.032(4) 0.022(4)
C126 0.124(8) 0.076(5) 0.060(5) 0.033(4) -0.021(5) -0.018(5)
C127 0.095(6) 0.090(6) 0.049(5) 0.012(4) 0.011(4) -0.001(5)
C128 0.070(4) 0.072(4) 0.060(5) 0.015(3) -0.003(3) 0.012(3)
O1 0.0312(14) 0.0503(18) 0.0237(16) 0.0115(13) 0.0155(12) 0.0210(13)
O3 0.161(10) 0.026(3) 0.053(5) 0.015(3) 0.066(6) 0.048(5)
O2 0.0496(19) 0.054(2) 0.0226(17) 0.0099(14) 0.0037(14) 0.0339(16)
O4 0.112(6) 0.128(6) 0.184(9) 0.091(6) 0.083(6) 0.060(5)

loop_
_atom_type_symbol
_atom_type_description
_atom_type_scat_dispersion_real
_atom_type_scat_dispersion_imag
_atom_type_scat_source
C C 0.0033 0.0016 'International Tables Vol C Tables 4.2.6.8 and 6.1.1.4'
H H 0.0000 0.0000 'International Tables Vol C Tables 4.2.6.8 and 6.1.1.4'
B B 0.0013 0.0007 'International Tables Vol C Tables 4.2.6.8 and 6.1.1.4'
F F 0.0171 0.0103 'International Tables Vol C Tables 4.2.6.8 and 6.1.1.4'
Fe Fe 0.3463 0.8444 'International Tables Vol C Tables 4.2.6.8 and 6.1.1.4'
Pd Pd -0.9988 1.0072 'International Tables Vol C Tables 4.2.6.8 and 6.1.1.4'
Pt Pt -1.7033 8.3905 'International Tables Vol C Tables 4.2.6.8 and 6.1.1.4'
N N 0.0061 0.0033 'International Tables Vol C Tables 4.2.6.8 and 6.1.1.4'
Cl Cl 0.1484 0.1585 'International Tables Vol C Tables 4.2.6.8 and 6.1.1.4'
O O 0.0106 0.0060 'International Tables Vol C Tables 4.2.6.8 and 6.1.1.4'

loop_
_geom_angle_atom_site_label_1
_geom_angle_atom_site_label_2
_geom_angle_atom_site_label_3
_geom_angle
_geom_angle_site_symmetry_1
_geom_angle_site_symmetry_3
N3 Pd1 N1 178.9(3) 2_765 .
N3 Pd1 N9 90.0(3) 2_765 2_765
N1 Pd1 N9 90.7(3) . 2_765
N3 Pd1 N7 88.4(3) 2_765 .
N1 Pd1 N7 90.9(2) . .
N9 Pd1 N7 177.9(3) 2_765 .
N1 C1 C5 122.3(8) . .
C2 N1 C1 118.3(8) . .
C2 N1 Pd1 117.5(6) . .
C1 N1 Pd1 124.2(5) . .
N1 C2 C3 122.9(10) . .
C2 C3 C4 119.6(10) . .
C3 C4 C5 120.5(9) . .
C1 C5 C4 116.3(9) . .
C1 C5 C6 123.6(8) . .
C4 C5 C6 120.0(8) . .
C7 C6 C5 172.2(9) . .
C6 C7 C8 175.3(9) . .
C9 C8 N2 121.5(8) . .
C9 C8 C7 120.6(9) . .
N2 C8 C7 117.9(7) . .
C8 C9 C10 121.7(9) . .
C9 C10 C11 117.9(8) . .
C9 C10 C20 123.5(9) . .
C11 C10 C20 118.5(8) . .
C12 C11 C10 117.6(8) . .
N2 C12 C11 125.4(8) . .
N2 C12 C13 115.3(7) . .
C11 C12 C13 119.3(8) . .
C12 N2 C8 115.7(7) . .
C14 C13 C12 178.8(10) . .
C13 C14 C15 169.6(9) . .
C19 C15 C14 118.3(8) . .
C19 C15 C16 117.3(10) . .
C14 C15 C16 124.4(9) . .
C17 C16 C15 119.0(10) . .
C16 C17 C18 121.0(9) . .
N3 C18 C17 120.1(10) . .
N3 C19 C15 123.1(8) . .
C19 N3 C18 119.4(8) . .
C19 N3 Pd1 117.8(5) . 2_765
C18 N3 Pd1 122.8(7) . 2_765
N4 C20 C10 108.6(7) . .
N5 N4 C21 113.6(10) . .
N5 N4 C20 120.1(8) . .
C21 N4 C20 125.3(10) . .
N4 N5 N6 109.3(9) . .
N5 N6 C22 101.4(10) . .
C22 C21 N4 105.6(12) . .
C21 C22 C23 130.1(11) . .
C21 C22 N6 110.1(10) . .
C23 C22 N6 119.7(11) . .
C24 C23 C27 108.0 . .
C24 C23 C22 123.1(8) . .
C27 C23 C22 128.9(8) . .
C24 C23 Fe1 71.0(4) . .
C27 C23 Fe1 68.1(3) . .
C22 C23 Fe1 124.9(6) . .
C23 C24 C25 108.0 . .
C23 C24 Fe1 68.7(3) . .
C25 C24 Fe1 69.3(3) . .
C26 C25 C24 108.0 . .
C26 C25 Fe1 68.0(3) . .
C24 C25 Fe1 70.6(3) . .
C27 C26 C25 108.0 . .
C27 C26 Fe1 69.1(3) . .
C25 C26 Fe1 71.2(4) . .
C26 C27 C23 108.0 . .
C26 C27 Fe1 69.7(3) . .
C23 C27 Fe1 70.9(3) . .
C27 Fe1 C26 41.3(2) . .
C27 Fe1 C29 124.9(5) . .
C26 Fe1 C29 162.1(6) . .
C27 Fe1 C28 110.3(5) . .
C26 Fe1 C28 125.1(5) . .
C29 Fe1 C28 41.4(2) . .
C27 Fe1 C23 40.95(19) . .
C26 Fe1 C23 68.8(3) . .
C29 Fe1 C23 108.0(4) . .
C28 Fe1 C23 125.3(4) . .
C27 Fe1 C30 159.6(4) . .
C26 Fe1 C30 155.8(6) . .
C29 Fe1 C30 41.2(2) . .
C28 Fe1 C30 69.4(3) . .
C23 Fe1 C30 121.5(4) . .
C27 Fe1 C25 68.7(3) . .
C26 Fe1 C25 40.73(19) . .
C29 Fe1 C25 156.0(6) . .
C28 Fe1 C25 159.8(5) . .
C23 Fe1 C25 68.0(3) . .
C30 Fe1 C25 119.0(5) . .
C27 Fe1 C32 125.1(4) . .
C26 Fe1 C32 108.0(3) . .
C29 Fe1 C32 69.3(3) . .
C28 Fe1 C32 41.1(2) . .
C23 Fe1 C32 162.1(5) . .
C30 Fe1 C32 68.9(3) . .
C25 Fe1 C32 121.8(4) . .
C27 Fe1 C31 159.4(4) . .
C26 Fe1 C31 121.1(4) . .
C29 Fe1 C31 69.1(3) . .
C28 Fe1 C31 69.0(3) . .
C23 Fe1 C31 156.3(5) . .
C30 Fe1 C31 40.8(2) . .
C25 Fe1 C31 104.6(4) . .
C32 Fe1 C31 40.75(19) . .
C27 Fe1 C24 68.4(3) . .
C26 Fe1 C24 68.2(3) . .
C29 Fe1 C24 121.5(5) . .
C28 Fe1 C24 159.7(4) . .
C23 Fe1 C24 40.25(18) . .
C30 Fe1 C24 104.6(4) . .
C25 Fe1 C24 40.1(2) . .
C32 Fe1 C24 156.5(4) . .
C31 Fe1 C24 119.8(4) . .
C29 C28 C32 108.0 . .
C29 C28 Fe1 69.1(3) . .
C32 C28 Fe1 70.3(3) . .
C28 C29 C30 108.0 . .
C28 C29 Fe1 69.5(4) . .
C30 C29 Fe1 70.2(4) . .
C29 C30 C31 108.0 . .
C29 C30 Fe1 68.6(4) . .
C31 C30 Fe1 70.2(3) . .
C32 C31 C30 108.0 . .
C32 C31 Fe1 69.3(4) . .
C30 C31 Fe1 68.9(3) . .
C31 C32 C28 108.0 . .
C31 C32 Fe1 70.0(4) . .
C28 C32 Fe1 68.6(3) . .
N7 C33 C37 122.4(7) . .
C33 N7 C34 118.1(6) . .
C33 N7 Pd1 121.8(5) . .
C34 N7 Pd1 119.9(5) . .
C35 C34 N7 121.8(7) . .
C36 C35 C34 120.9(8) . .
C35 C36 C37 117.2(7) . .
C33 C37 C36 119.6(7) . .
C33 C37 C38 118.5(7) . .
C36 C37 C38 121.8(7) . .
C39 C38 C37 175.7(10) . .
C38 C39 C40 173.7(11) . .
N8 C40 C41 122.0(9) . .
N8 C40 C39 116.4(9) . .
C41 C40 C39 121.6(9) . .
C42 C41 C40 117.5(9) . .
C43 C42 C41 120.5(10) . .
C43 C42 C52 125.0(9) . .
C41 C42 C52 113.3(10) . .
C42 C43 C44 117.8(9) . .
N8 C44 C43 123.8(8) . .
N8 C44 C45 119.1(8) . .
C43 C44 C45 117.0(8) . .
C44 N8 C40 118.2(8) . .
C46 C45 C44 174.6(12) . .
C45 C46 C47 175.8(10) . .
C48 C47 C51 120.4(8) . .
C48 C47 C46 120.2(8) . .
C51 C47 C46 119.4(8) . .
C49 C48 C47 118.2(9) . .
C48 C49 C50 120.2(9) . .
N9 C50 C49 120.7(8) . .
C50 N9 C51 120.5(7) . .
C50 N9 Pd1 120.1(6) . 2_765
C51 N9 Pd1 119.4(5) . 2_765
N9 C51 C47 119.9(7) . .
N10 C52 C42 106.4(11) . .
C53 N10 N11 112.9(11) . .
C53 N10 C52 121.9(14) . .
N11 N10 C52 125.1(12) . .
N10 N11 N12 107.5(8) . .
N11 N12 C54 106.4(11) . .
N10 C53 C54 104.4(11) . .
N12 C54 C53 108.8(8) . .
N12 C54 C55 121.8(8) . .
C53 C54 C55 129.4(8) . .
C56 C55 C59 107.8(6) . .
C56 C55 C54 124.7(6) . .
C59 C55 C54 127.5(6) . .
C56 C55 Fe2 71.3(4) . .
C59 C55 Fe2 67.7(4) . .
C54 C55 Fe2 123.6(5) . .
C55 C56 C57 108.4(6) . .
C55 C56 Fe2 69.3(4) . .
C57 C56 Fe2 70.3(4) . .
C58 C57 C56 106.9(7) . .
C58 C57 Fe2 68.2(4) . .
C56 C57 Fe2 69.5(4) . .
C59 C58 C57 109.1(6) . .
C59 C58 Fe2 68.9(4) . .
C57 C58 Fe2 71.5(4) . .
C58 C59 C55 107.8(6) . .
C58 C59 Fe2 71.4(4) . .
C55 C59 Fe2 70.6(4) . .
C61 Fe2 C59 155.6(4) . .
C61 Fe2 C60 41.5(4) . .
C59 Fe2 C60 118.5(4) . .
C61 Fe2 C58 163.6(4) . .
C59 Fe2 C58 39.7(3) . .
C60 Fe2 C58 154.1(4) . .
C61 Fe2 C64 68.6(4) . .
C59 Fe2 C64 104.8(3) . .
C60 Fe2 C64 39.8(4) . .
C58 Fe2 C64 120.9(4) . .
C61 Fe2 C55 120.5(3) . .
C59 Fe2 C55 41.7(3) . .
C60 Fe2 C55 105.5(3) . .
C58 Fe2 C55 67.8(3) . .
C64 Fe2 C55 121.9(3) . .
C61 Fe2 C62 41.3(3) . .
C59 Fe2 C62 159.2(3) . .
C60 Fe2 C62 67.9(4) . .
C58 Fe2 C62 126.9(3) . .
C64 Fe2 C62 66.6(4) . .
C55 Fe2 C62 159.1(3) . .
C61 Fe2 C56 108.9(3) . .
C59 Fe2 C56 68.1(3) . .
C60 Fe2 C56 123.9(4) . .
C58 Fe2 C56 67.6(3) . .
C64 Fe2 C56 158.2(4) . .
C55 Fe2 C56 39.3(3) . .
C62 Fe2 C56 126.8(3) . .
C61 Fe2 C57 126.8(4) . .
C59 Fe2 C57 67.6(3) . .
C60 Fe2 C57 162.1(4) . .
C58 Fe2 C57 40.3(3) . .
C64 Fe2 C57 158.0(4) . .
C55 Fe2 C57 67.1(3) . .
C62 Fe2 C57 112.9(3) . .
C56 Fe2 C57 40.2(3) . .
C61 Fe2 C63 67.8(3) . .
C59 Fe2 C63 123.1(3) . .
C60 Fe2 C63 67.2(4) . .
C58 Fe2 C63 109.8(3) . .
C64 Fe2 C63 40.2(4) . .
C55 Fe2 C63 159.3(3) . .
C62 Fe2 C63 38.3(3) . .
C56 Fe2 C63 160.6(3) . .
C57 Fe2 C63 125.3(3) . .
C64 C60 C61 108.1(8) . .
C64 C60 Fe2 70.4(5) . .
C61 C60 Fe2 68.3(5) . .
C60 C61 C62 105.6(8) . .
C60 C61 Fe2 70.2(5) . .
C62 C61 Fe2 71.3(4) . .
C63 C62 C61 109.7(8) . .
C63 C62 Fe2 72.1(4) . .
C61 C62 Fe2 67.3(4) . .
C62 C63 C64 107.8(8) . .
C62 C63 Fe2 69.5(4) . .
C64 C63 Fe2 67.9(4) . .
C60 C64 C63 108.7(9) . .
C60 C64 Fe2 69.7(5) . .
C63 C64 Fe2 71.9(5) . .
N50 Pt2 N51 90.1(3) . .
N50 Pt2 Cl50 179.7(2) . .
N51 Pt2 Cl50 89.7(3) . .
N50 Pt2 Cl51 87.4(2) . .
N51 Pt2 Cl51 177.3(3) . .
Cl50 Pt2 Cl51 92.79(8) . .
N13 Pd2 N15 179.9(2) . 2_764
N13 Pd2 N19 89.4(2) . .
N15 Pd2 N19 90.5(2) 2_764 .
N13 Pd2 N21 91.2(2) . 2_764
N15 Pd2 N21 88.9(2) 2_764 2_764
N19 Pd2 N21 178.0(2) . 2_764
N13 C65 C69 121.4(6) . .
C65 N13 C66 120.3(5) . .
C65 N13 Pd2 120.7(4) . .
C66 N13 Pd2 118.9(4) . .
N13 C66 C67 121.5(7) . .
C68 C67 C66 119.1(6) . .
C67 C68 C69 120.2(6) . .
C65 C69 C68 117.4(7) . .
C65 C69 C70 121.4(7) . .
C68 C69 C70 120.9(6) . .
C71 C70 C69 177.3(9) . .
C70 C71 C72 176.2(12) . .
N14 C72 C73 122.5(7) . .
N14 C72 C71 116.2(7) . .
C73 C72 C71 121.2(8) . .
C72 C73 C74 119.9(7) . .
C75 C74 C73 117.2(7) . .
C75 C74 C84 124.4(7) . .
C73 C74 C84 118.4(7) . .
C74 C75 C76 119.8(7) . .
N14 C76 C75 123.2(7) . .
N14 C76 C77 116.1(6) . .
C75 C76 C77 120.6(7) . .
C76 N14 C72 117.4(6) . .
C78 C77 C76 173.9(8) . .
C77 C78 C79 179.0(8) . .
C83 C79 C80 117.7(6) . .
C83 C79 C78 120.0(6) . .
C80 C79 C78 122.3(6) . .
C81 C80 C79 119.6(6) . .
C80 C81 C82 119.6(7) . .
N15 C82 C81 121.2(7) . .
C83 N15 C82 119.9(6) . .
C83 N15 Pd2 120.3(4) . 2_764
C82 N15 Pd2 119.8(4) . 2_764
N15 C83 C79 122.0(6) . .
N16 C84 C74 109.4(7) . .
N17 N16 C85 110.7(7) . .
N17 N16 C84 119.1(8) . .
C85 N16 C84 129.2(8) . .
N18 N17 N16 105.9(6) . .
N17 N18 C86 109.8(7) . .
C86 C85 N16 106.0(7) . .
C85 C86 N18 107.5(7) . .
C85 C86 C87 129.5(7) . .
N18 C86 C87 122.8(7) . .
C91 C87 C88 108.0 . .
C91 C87 C86 124.8(5) . .
C88 C87 C86 126.7(5) . .
C91 C87 Fe3 70.3(2) . .
C88 C87 Fe3 69.5(2) . .
C86 C87 Fe3 119.2(4) . .
C87 C88 C89 108.0 . .
C87 C88 Fe3 69.6(2) . .
C89 C88 Fe3 70.2(2) . .
C90 C89 C88 108.0 . .
C90 C89 Fe3 70.2(2) . .
C88 C89 Fe3 68.9(2) . .
C89 C90 C91 108.0 . .
C89 C90 Fe3 69.3(2) . .
C91 C90 Fe3 69.4(2) . .
C87 C91 C90 108.0 . .
C87 C91 Fe3 68.9(2) . .
C90 C91 Fe3 70.1(2) . .
C95 Fe3 C88 143.7(3) . .
C95 Fe3 C87 111.6(3) . .
C88 Fe3 C87 40.99(15) . .
C95 Fe3 C92 68.8(3) . .
C88 Fe3 C92 109.1(3) . .
C87 Fe3 C92 131.2(3) . .
C95 Fe3 C89 172.7(4) . .
C88 Fe3 C89 40.82(16) . .
C87 Fe3 C89 68.7(2) . .
C92 Fe3 C89 116.9(4) . .
C95 Fe3 C91 106.9(3) . .
C88 Fe3 C91 68.7(2) . .
C87 Fe3 C91 40.78(15) . .
C92 Fe3 C91 169.9(3) . .
C89 Fe3 C91 68.3(2) . .
C95 Fe3 C96 41.1(3) . .
C88 Fe3 C96 112.7(3) . .
C87 Fe3 C96 105.5(3) . .
C92 Fe3 C96 41.1(3) . .
C89 Fe3 C96 146.2(3) . .
C91 Fe3 C96 129.8(3) . .
C95 Fe3 C94 41.3(3) . .
C88 Fe3 C94 173.8(3) . .
C87 Fe3 C94 145.0(3) . .
C92 Fe3 C94 68.1(3) . .
C89 Fe3 C94 134.8(3) . .
C91 Fe3 C94 115.1(3) . .
C96 Fe3 C94 69.1(3) . .
C95 Fe3 C90 132.3(4) . .
C88 Fe3 C90 68.5(2) . .
C87 Fe3 C90 68.4(2) . .
C92 Fe3 C90 148.8(3) . .
C89 Fe3 C90 40.52(15) . .
C91 Fe3 C90 40.50(15) . .
C96 Fe3 C90 169.9(3) . .
C94 Fe3 C90 110.8(3) . .
C95 Fe3 C93 68.6(3) . .
C88 Fe3 C93 133.8(3) . .
C87 Fe3 C93 170.7(3) . .
C92 Fe3 C93 39.6(3) . .
C89 Fe3 C93 112.4(3) . .
C91 Fe3 C93 148.6(3) . .
C96 Fe3 C93 68.2(3) . .
C94 Fe3 C93 40.6(3) . .
C90 Fe3 C93 118.8(3) . .
C93 C92 C96 109.4(7) . .
C93 C92 Fe3 71.0(5) . .
C96 C92 Fe3 69.8(4) . .
C92 C93 C94 108.9(7) . .
C92 C93 Fe3 69.5(4) . .
C94 C93 Fe3 69.3(4) . .
C93 C94 C95 106.9(7) . .
C93 C94 Fe3 70.1(4) . .
C95 C94 Fe3 68.4(4) . .
C96 C95 C94 108.3(7) . .
C96 C95 Fe3 70.4(4) . .
C94 C95 Fe3 70.3(4) . .
C95 C96 C92 106.4(7) . .
C95 C96 Fe3 68.5(4) . .
C92 C96 Fe3 69.1(4) . .
N19 C97 C101 121.0(7) . .
C98 N19 C97 119.6(6) . .
C98 N19 Pd2 120.9(5) . .
C97 N19 Pd2 119.3(4) . .
N19 C98 C99 121.8(7) . .
C100 C99 C98 118.6(7) . .
C99 C100 C101 119.3(6) . .
C97 C101 C100 119.6(7) . .
C97 C101 C102 119.7(7) . .
C100 C101 C102 120.6(7) . .
C103 C102 C101 174.6(9) . .
C102 C103 C104 171.6(10) . .
N20 C104 C105 124.2(8) . .
N20 C104 C103 116.4(8) . .
C105 C104 C103 119.3(8) . .
C104 C105 C106 119.9(8) . .
C105 C106 C107 117.5(8) . .
C105 C106 C116 119.3(8) . .
C107 C106 C116 123.2(8) . .
C108 C107 C106 119.9(8) . .
N20 C108 C107 122.1(8) . .
N20 C108 C109 118.2(8) . .
C107 C108 C109 119.3(8) . .
C104 N20 C108 116.3(7) . .
C110 C109 C108 178.5(12) . .
C109 C110 C111 178.3(9) . .
C112 C111 C115 120.1(7) . .
C112 C111 C110 122.6(7) . .
C115 C111 C110 117.2(7) . .
C113 C112 C111 117.5(6) . .
C112 C113 C114 119.6(6) . .
N21 C114 C113 122.5(6) . .
C115 N21 C114 119.7(5) . .
C115 N21 Pd2 120.9(4) . 2_764
C114 N21 Pd2 119.4(4) . 2_764
N21 C115 C111 120.5(6) . .
N22 C116 C106 112.2(7) . .
N23 N22 C117 113.9(7) . .
N23 N22 C116 118.7(8) . .
C117 N22 C116 126.8(9) . .
N24 N23 N22 104.9(7) . .
N23 N24 C118 111.2(7) . .
N22 C117 C118 101.0(8) . .
N24 C118 C117 108.9(7) . .
N24 C118 C119 122.6(7) . .
C117 C118 C119 128.2(8) . .
C123 C119 C120 105.9(8) . .
C123 C119 C118 128.0(8) . .
C120 C119 C118 126.0(9) . .
C123 C119 Fe4 70.6(5) . .
C120 C119 Fe4 69.1(5) . .
C118 C119 Fe4 123.5(6) . .
C119 C120 C121 107.5(10) . .
C119 C120 Fe4 69.3(5) . .
C121 C120 Fe4 70.2(5) . .
C122 C121 C120 107.9(9) . .
C122 C121 Fe4 68.5(5) . .
C120 C121 Fe4 68.2(5) . .
C121 C122 C123 107.7(10) . .
C121 C122 Fe4 71.3(6) . .
C123 C122 Fe4 71.1(5) . .
C122 C123 C119 110.6(10) . .
C122 C123 Fe4 68.5(5) . .
C119 C123 Fe4 68.9(5) . .
C125 Fe4 C122 153.8(5) . .
C125 Fe4 C126 41.4(4) . .
C122 Fe4 C126 164.2(5) . .
C125 Fe4 C127 68.2(4) . .
C122 Fe4 C127 128.6(4) . .
C126 Fe4 C127 39.4(4) . .
C125 Fe4 C124 41.8(4) . .
C122 Fe4 C124 119.5(5) . .
C126 Fe4 C124 69.4(4) . .
C127 Fe4 C124 68.5(4) . .
C125 Fe4 C120 123.4(4) . .
C122 Fe4 C120 69.5(5) . .
C126 Fe4 C120 106.0(4) . .
C127 Fe4 C120 119.6(4) . .
C124 Fe4 C120 162.0(4) . .
C125 Fe4 C119 103.8(3) . .
C122 Fe4 C119 69.8(4) . .
C126 Fe4 C119 117.5(4) . .
C127 Fe4 C119 152.7(4) . .
C124 Fe4 C119 123.8(4) . .
C120 Fe4 C119 41.7(4) . .
C125 Fe4 C128 67.9(3) . .
C122 Fe4 C128 110.0(3) . .
C126 Fe4 C128 67.7(3) . .
C127 Fe4 C128 41.2(3) . .
C124 Fe4 C128 39.3(3) . .
C120 Fe4 C128 156.5(3) . .
C119 Fe4 C128 161.7(3) . .
C125 Fe4 C121 163.1(5) . .
C122 Fe4 C121 40.2(5) . .
C126 Fe4 C121 126.7(5) . .
C127 Fe4 C121 110.1(4) . .
C124 Fe4 C121 154.6(4) . .
C120 Fe4 C121 41.6(4) . .
C119 Fe4 C121 69.7(4) . .
C128 Fe4 C121 122.8(3) . .
C125 Fe4 C123 118.8(4) . .
C122 Fe4 C123 40.4(4) . .
C126 Fe4 C123 153.3(4) . .
C127 Fe4 C123 166.2(4) . .
C124 Fe4 C123 108.0(5) . .
C120 Fe4 C123 67.9(5) . .
C119 Fe4 C123 40.5(4) . .
C128 Fe4 C123 127.9(4) . .
C121 Fe4 C123 67.0(5) . .
C128 C124 C125 107.2(8) . .
C128 C124 Fe4 70.7(4) . .
C125 C124 Fe4 68.9(5) . .
C126 C125 C124 106.7(8) . .
C126 C125 Fe4 69.4(5) . .
C124 C125 Fe4 69.3(5) . .
C127 C126 C125 108.5(8) . .
C127 C126 Fe4 70.3(5) . .
C125 C126 Fe4 69.3(5) . .
C126 C127 C128 108.2(8) . .
C126 C127 Fe4 70.2(5) . .
C128 C127 Fe4 69.8(4) . .
C124 C128 C127 109.3(6) . .
C124 C128 Fe4 70.0(4) . .
C127 C128 Fe4 69.0(4) . .

loop_
_geom_bond_atom_site_label_1
_geom_bond_atom_site_label_2
_geom_bond_distance
_geom_bond_site_symmetry_2
Pd1 N3 2.023(7) 2_765
Pd1 N1 2.024(7) .
Pd1 N9 2.028(6) 2_765
Pd1 N7 2.039(6) .
C1 N1 1.356(10) .
C1 C5 1.406(11) .
N1 C2 1.346(12) .
C2 C3 1.348(16) .
C3 C4 1.368(16) .
C4 C5 1.405(13) .
C5 C6 1.408(13) .
C6 C7 1.165(12) .
C7 C8 1.439(13) .
C8 C9 1.357(11) .
C8 N2 1.396(12) .
C9 C10 1.380(12) .
C10 C11 1.417(14) .
C10 C20 1.523(12) .
C11 C12 1.363(11) .
C12 N2 1.358(11) .
C12 C13 1.486(16) .
C13 C14 1.171(15) .
C14 C15 1.395(15) .
C15 C19 1.381(12) .
C15 C16 1.396(13) .
C16 C17 1.371(18) .
C17 C18 1.377(16) .
C18 N3 1.346(11) .
C19 N3 1.342(11) .
N3 Pd1 2.023(7) 2_765
C20 N4 1.456(8) .
N4 N5 1.310(13) .
N4 C21 1.333(13) .
N5 N6 1.346(13) .
N6 C22 1.499(16) .
C21 C22 1.289(17) .
C22 C23 1.457(13) .
C23 C24 1.415(7) .
C23 C27 1.415(7) .
C23 Fe1 2.041(7) .
C24 C25 1.415(7) .
C24 Fe1 2.071(9) .
C25 C26 1.415(7) .
C25 Fe1 2.054(8) .
C26 C27 1.415(7) .
C26 Fe1 2.012(7) .
C27 Fe1 2.004(8) .
Fe1 C29 2.027(8) .
Fe1 C28 2.032(10) .
Fe1 C30 2.047(9) .
Fe1 C32 2.055(8) .
Fe1 C31 2.065(9) .
C28 C29 1.434(7) .
C28 C32 1.434(7) .
C29 C30 1.434(7) .
C30 C31 1.434(7) .
C31 C32 1.434(7) .
C33 N7 1.334(9) .
C33 C37 1.371(10) .
N7 C34 1.366(9) .
C34 C35 1.366(11) .
C35 C36 1.364(12) .
C36 C37 1.412(11) .
C37 C38 1.475(12) .
C38 C39 1.161(13) .
C39 C40 1.435(14) .
C40 N8 1.331(13) .
C40 C41 1.411(15) .
C41 C42 1.368(15) .
C42 C43 1.351(14) .
C42 C52 1.580(17) .
C43 C44 1.392(13) .
C44 N8 1.304(12) .
C44 C45 1.475(13) .
C45 C46 1.199(12) .
C46 C47 1.453(13) .
C47 C48 1.374(12) .
C47 C51 1.385(11) .
C48 C49 1.365(13) .
C49 C50 1.419(12) .
C50 N9 1.296(10) .
N9 C51 1.378(10) .
N9 Pd1 2.028(6) 2_765
C52 N10 1.507(18) .
N10 C53 1.292(14) .
N10 N11 1.335(18) .
N11 N12 1.340(16) .
N12 C54 1.361(11) .
C53 C54 1.396(13) .
C54 C55 1.450(10) .
C55 C56 1.385(10) .
C55 C59 1.442(9) .
C55 Fe2 2.045(6) .
C56 C57 1.426(11) .
C56 Fe2 2.071(8) .
C57 C58 1.419(10) .
C57 Fe2 2.081(8) .
C58 C59 1.374(10) .
C58 Fe2 2.038(6) .
C59 Fe2 2.006(7) .
Fe2 C61 2.005(8) .
Fe2 C60 2.029(8) .
Fe2 C64 2.038(8) .
Fe2 C62 2.058(8) .
Fe2 C63 2.090(8) .
C60 C64 1.386(15) .
C60 C61 1.428(15) .
C61 C62 1.435(12) .
C62 C63 1.361(11) .
C63 C64 1.421(13) .
Pt2 N50 2.034(6) .
Pt2 N51 2.059(8) .
Pt2 Cl50 2.307(2) .
Pt2 Cl51 2.312(2) .
Pd2 N13 2.008(5) .
Pd2 N15 2.010(5) 2_764
Pd2 N19 2.013(5) .
Pd2 N21 2.022(5) 2_764
C65 N13 1.326(9) .
C65 C69 1.394(9) .
N13 C66 1.333(8) .
C66 C67 1.376(9) .
C67 C68 1.351(11) .
C68 C69 1.400(10) .
C69 C70 1.418(11) .
C70 C71 1.177(12) .
C71 C72 1.442(12) .
C72 N14 1.354(10) .
C72 C73 1.381(11) .
C73 C74 1.411(11) .
C74 C75 1.375(11) .
C74 C84 1.506(10) .
C75 C76 1.395(10) .
C76 N14 1.343(10) .
C76 C77 1.441(10) .
C77 C78 1.178(10) .
C78 C79 1.447(10) .
C79 C83 1.387(8) .
C79 C80 1.394(12) .
C80 C81 1.365(12) .
C81 C82 1.376(10) .
C82 N15 1.338(9) .
N15 C83 1.332(8) .
N15 Pd2 2.010(5) 2_764
C84 N16 1.467(10) .
N16 N17 1.353(11) .
N16 C85 1.353(10) .
N17 N18 1.310(10) .
N18 C86 1.378(10) .
C85 C86 1.336(11) .
C86 C87 1.462(9) .
C87 C91 1.413(5) .
C87 C88 1.413(5) .
C87 Fe3 2.019(6) .
C88 C89 1.414(5) .
C88 Fe3 2.018(6) .
C89 C90 1.413(5) .
C89 Fe3 2.035(6) .
C90 C91 1.413(5) .
C90 Fe3 2.047(6) .
C91 Fe3 2.037(6) .
Fe3 C95 2.015(7) .
Fe3 C92 2.031(8) .
Fe3 C96 2.040(7) .
Fe3 C94 2.041(7) .
Fe3 C93 2.051(7) .
C92 C93 1.382(12) .
C92 C96 1.429(11) .
C93 C94 1.421(11) .
C94 C95 1.432(10) .
C95 C96 1.425(11) .
C97 N19 1.362(9) .
C97 C101 1.388(10) .
N19 C98 1.335(8) .
C98 C99 1.411(10) .
C99 C100 1.378(12) .
C100 C101 1.392(11) .
C101 C102 1.420(11) .
C102 C103 1.200(12) .
C103 C104 1.428(12) .
C104 N20 1.349(11) .
C104 C105 1.358(12) .
C105 C106 1.369(12) .
C106 C107 1.394(12) .
C106 C116 1.498(12) .
C107 C108 1.381(12) .
C108 N20 1.359(11) .
C108 C109 1.425(13) .
C109 C110 1.200(12) .
C110 C111 1.438(11) .
C111 C112 1.379(10) .
C111 C115 1.408(10) .
C112 C113 1.363(10) .
C113 C114 1.385(10) .
C114 N21 1.318(8) .
N21 C115 1.316(8) .
N21 Pd2 2.022(5) 2_764
C116 N22 1.488(11) .
N22 N23 1.336(11) .
N22 C117 1.349(11) .
N23 N24 1.274(9) .
N24 C118 1.343(11) .
C117 C118 1.374(11) .
C118 C119 1.461(11) .
C119 C123 1.403(14) .
C119 C120 1.432(13) .
C119 Fe4 2.015(8) .
C120 C121 1.440(14) .
C120 Fe4 2.013(9) .
C121 C122 1.391(16) .
C121 Fe4 2.040(9) .
C122 C123 1.396(13) .
C122 Fe4 2.004(9) .
C123 Fe4 2.038(9) .
Fe4 C125 2.004(8) .
Fe4 C126 2.006(8) .
Fe4 C127 2.007(9) .
Fe4 C124 2.010(8) .
Fe4 C128 2.018(4) .
C124 C128 1.356(9) .
C124 C125 1.433(13) .
C125 C126 1.416(15) .
C126 C127 1.353(14) .
C127 C128 1.415(10) .

loop_
_platon_squeeze_void_nr
_platon_squeeze_void_average_x
_platon_squeeze_void_average_y
_platon_squeeze_void_average_z
_platon_squeeze_void_volume
_platon_squeeze_void_count_electrons
_platon_squeeze_void_content
1 -0.006 0.000 0.000 2150 519 ' '
